data_4123928
loop_
_publ_author_name
'Shang, Rui'
'Ilies, Laurean'
'Nakamura, Eiichi'

_publ_section_title
;
 Iron-Catalyzed Directed C(sp(2))-H and C(sp(3))-H Functionalization with
 Trimethylaluminum.
;
_journal_issue 24
_journal_name_full 'Journal of the American Chemical Society'
_journal_page_first 7660
_journal_page_last 7663
_journal_paper_doi 10.1021/jacs.5b04818
_journal_volume 137
_journal_year 2015
_chemical_formula_sum 'C16 H13 N3 O'
_chemical_formula_weight 263.29
_chemical_name_systematic
; 
 ? 
;
_space_group_IT_number 14
_symmetry_cell_setting monoclinic
_symmetry_space_group_name_Hall '-P 2yn'
_symmetry_space_group_name_H-M 'P 1 21/n 1'
_atom_sites_solution_hydrogens geom
_atom_sites_solution_primary direct
_atom_sites_solution_secondary difmap
_audit_creation_method SHELXL-97
_cell_angle_alpha 90.00
_cell_angle_beta 97.865(2)
_cell_angle_gamma 90.00
_cell_formula_units_Z 8
_cell_length_a 8.7323(3)
_cell_length_b 26.7612(7)
_cell_length_c 10.8183(3)
_cell_measurement_reflns_used 4557
_cell_measurement_temperature 123(2)
_cell_measurement_theta_max 68.13
_cell_measurement_theta_min 3.30
_cell_volume 2504.31(13)
_computing_cell_refinement 'Rapid Auto (Rigaku)'
_computing_data_collection 'Rapid Auto (Rigaku)'
_computing_data_reduction 'Rapid Auto (Rigaku)'
_computing_structure_refinement 'SHELXL-97 (Sheldrick, 1997)'
_computing_structure_solution 'SHELXS-97 (Sheldrick, 1990)'
_diffrn_ambient_temperature 123(2)
_diffrn_measured_fraction_theta_full 0.996
_diffrn_measured_fraction_theta_max 0.996
_diffrn_measurement_device_type 'Rigaku Rapid II'
_diffrn_measurement_method IP
_diffrn_radiation_monochromator graphite
_diffrn_radiation_source 'fine-focus sealed tube'
_diffrn_radiation_type CuK\a
_diffrn_radiation_wavelength 1.54187
_diffrn_reflns_av_R_equivalents 0.1155
_diffrn_reflns_av_sigmaI/netI 0.1478
_diffrn_reflns_limit_h_max 10
_diffrn_reflns_limit_h_min -10
_diffrn_reflns_limit_k_max 32
_diffrn_reflns_limit_k_min -31
_diffrn_reflns_limit_l_max 12
_diffrn_reflns_limit_l_min -12
_diffrn_reflns_number 25247
_diffrn_reflns_theta_full 68.13
_diffrn_reflns_theta_max 68.13
_diffrn_reflns_theta_min 3.30
_exptl_absorpt_coefficient_mu 0.725
_exptl_absorpt_correction_T_max 0.9716
_exptl_absorpt_correction_T_min 0.8990
_exptl_absorpt_correction_type empirical
_exptl_absorpt_process_details 'Empirical Absorption Correction March 2001 T Higashi'
_exptl_crystal_colour colorless
_exptl_crystal_density_diffrn 1.397
_exptl_crystal_density_method 'not measured'
_exptl_crystal_description platelet
_exptl_crystal_F_000 1104
_exptl_crystal_size_max 0.15
_exptl_crystal_size_mid 0.15
_exptl_crystal_size_min 0.04
_refine_diff_density_max 0.320
_refine_diff_density_min -0.292
_refine_diff_density_rms 0.067
_refine_ls_extinction_coef 0.00015(7)
_refine_ls_extinction_expression Fc^*^=kFc[1+0.001xFc^2^\l^3^/sin(2\q)]^-1/4^
_refine_ls_extinction_method SHELXL
_refine_ls_goodness_of_fit_ref 0.759
_refine_ls_hydrogen_treatment mixed
_refine_ls_matrix_type full
_refine_ls_number_parameters 364
_refine_ls_number_reflns 4557
_refine_ls_number_restraints 0
_refine_ls_restrained_S_all 0.759
_refine_ls_R_factor_all 0.1730
_refine_ls_R_factor_gt 0.0684
_refine_ls_shift/su_max 0.000
_refine_ls_shift/su_mean 0.000
_refine_ls_structure_factor_coef Fsqd
_refine_ls_weighting_details 'calc w=1/[\s^2^(Fo^2^)+(0.0826P)^2^+0.0000P] where P=(Fo^2^+2Fc^2^)/3'
_refine_ls_weighting_scheme calc
_refine_ls_wR_factor_gt 0.1428
_refine_ls_wR_factor_ref 0.1955
_reflns_number_gt 1360
_reflns_number_total 4557
_reflns_threshold_expression >2sigma(I)
_cod_data_source_file ja5b04818_si_002.cif
_cod_data_source_block MeQNHPA
_cod_original_sg_symbol_H-M 'P 21/n'
_cod_database_code 4123928

loop_
_symmetry_equiv_pos_as_xyz
'x, y, z'
'-x+1/2, y+1/2, -z+1/2'
'-x, -y, -z'
'x-1/2, -y-1/2, z-1/2'

loop_
_atom_site_label
_atom_site_type_symbol
_atom_site_fract_x
_atom_site_fract_y
_atom_site_fract_z
_atom_site_U_iso_or_equiv
_atom_site_adp_type
_atom_site_occupancy
_atom_site_symmetry_multiplicity
_atom_site_calc_flag
_atom_site_refinement_flags
O1 O 0.5653(3) 0.07526(11) 0.2763(3) 0.0632(9) Uani 1 1 d .
O2 O 0.5359(3) 0.21344(11) 0.2343(3) 0.0710(10) Uani 1 1 d .
N1 N 0.7505(4) 0.07223(12) 0.8987(3) 0.0518(10) Uani 1 1 d .
N2 N 0.4790(4) 0.06479(11) 0.4666(3) 0.0491(10) Uani 1 1 d .
H2 H 0.3938 0.0585 0.4987 0.059 Uiso 1 1 calc R
N3 N 0.1955(4) 0.04784(12) 0.3602(3) 0.0533(10) Uani 1 1 d .
N4 N 0.3729(4) 0.18155(12) -0.3650(3) 0.0540(10) Uani 1 1 d .
N5 N 0.6353(4) 0.17858(11) 0.0685(3) 0.0471(9) Uani 1 1 d .
H5 H 0.7218 0.1676 0.0450 0.056 Uiso 1 1 calc R
N6 N 0.9127(4) 0.17204(12) 0.1976(3) 0.0516(10) Uani 1 1 d .
C1 C 0.6241(5) 0.06052(14) 0.9438(4) 0.0508(12) Uani 1 1 d .
H1 H 0.6290 0.0580 1.0318 0.061 Uiso 1 1 calc R
C2 C 0.4810(5) 0.05144(14) 0.8706(4) 0.0501(11) Uani 1 1 d .
H2A H 0.3935 0.0432 0.9098 0.060 Uiso 1 1 calc R
C3 C 0.4667(5) 0.05438(14) 0.7426(4) 0.0451(11) Uani 1 1 d .
C4 C 0.6007(4) 0.06682(14) 0.6874(4) 0.0425(11) Uani 1 1 d .
C5 C 0.6141(5) 0.07162(15) 0.5555(4) 0.0475(11) Uani 1 1 d .
C6 C 0.7501(5) 0.08371(14) 0.5144(4) 0.0506(12) Uani 1 1 d .
H6 H 0.7543 0.0874 0.4276 0.061 Uiso 1 1 calc R
C7 C 0.8845(5) 0.09075(14) 0.6008(4) 0.0547(13) Uani 1 1 d .
H7 H 0.9789 0.0989 0.5711 0.066 Uiso 1 1 calc R
C8 C 0.8819(5) 0.08619(14) 0.7264(4) 0.0496(12) Uani 1 1 d .
H8 H 0.9736 0.0910 0.7834 0.060 Uiso 1 1 calc R
C9 C 0.7416(5) 0.07423(14) 0.7704(4) 0.0462(11) Uani 1 1 d .
C10 C 0.3052(4) 0.04666(15) 0.6745(4) 0.0581(13) Uani 1 1 d .
H10 H 0.2351 0.0382 0.7348 0.087 Uiso 1 1 calc R
H10A H 0.3061 0.0194 0.6143 0.087 Uiso 1 1 calc R
H10B H 0.2697 0.0774 0.6304 0.087 Uiso 1 1 calc R
C11 C 0.4622(5) 0.06656(15) 0.3402(4) 0.0481(11) Uani 1 1 d .
C12 C 0.2981(5) 0.05777(15) 0.2819(4) 0.0476(11) Uani 1 1 d .
C13 C 0.2603(5) 0.05912(15) 0.1544(4) 0.0567(13) Uani 1 1 d .
H13 H 0.3377 0.0650 0.1024 0.068 Uiso 1 1 calc R
C14 C 0.1080(6) 0.05189(15) 0.1027(4) 0.0609(13) Uani 1 1 d .
H14 H 0.0789 0.0539 0.0149 0.073 Uiso 1 1 calc R
C15 C -0.0006(6) 0.04180(15) 0.1799(4) 0.0648(14) Uani 1 1 d .
H15 H -0.1055 0.0360 0.1468 0.078 Uiso 1 1 calc R
C16 C 0.0476(5) 0.04025(15) 0.3083(4) 0.0581(13) Uani 1 1 d .
H16 H -0.0274 0.0335 0.3620 0.070 Uiso 1 1 calc R
C17 C 0.5024(5) 0.19285(14) -0.4067(4) 0.0523(12) Uani 1 1 d .
H17 H 0.5006 0.1956 -0.4945 0.063 Uiso 1 1 calc R
C18 C 0.6442(5) 0.20118(14) -0.3305(4) 0.0516(12) Uani 1 1 d .
H18 H 0.7335 0.2098 -0.3671 0.062 Uiso 1 1 calc R
C19 C 0.6533(5) 0.19679(14) -0.2021(4) 0.0441(11) Uani 1 1 d .
C20 C 0.5161(5) 0.18329(13) -0.1529(4) 0.0414(11) Uani 1 1 d .
C21 C 0.5006(5) 0.17721(15) -0.0225(4) 0.0463(11) Uani 1 1 d .
C22 C 0.3602(5) 0.16927(15) 0.0159(4) 0.0537(12) Uani 1 1 d .
H22 H 0.3532 0.1661 0.1024 0.064 Uiso 1 1 calc R
C23 C 0.2257(5) 0.16579(15) -0.0715(4) 0.0569(12) Uani 1 1 d .
H23 H 0.1285 0.1609 -0.0434 0.068 Uiso 1 1 calc R
C24 C 0.2334(5) 0.16940(15) -0.1961(4) 0.0559(12) Uani 1 1 d .
H24 H 0.1423 0.1660 -0.2545 0.067 Uiso 1 1 calc R
C25 C 0.8104(4) 0.20647(14) -0.1281(3) 0.0518(12) Uani 1 1 d .
H25 H 0.8551 0.1748 -0.0948 0.078 Uiso 1 1 calc R
H25A H 0.7993 0.2293 -0.0590 0.078 Uiso 1 1 calc R
H25B H 0.8785 0.2216 -0.1826 0.078 Uiso 1 1 calc R
C26 C 0.6429(5) 0.19512(16) 0.1875(4) 0.0477(12) Uani 1 1 d .
C27 C 0.8031(5) 0.19042(15) 0.2592(4) 0.0449(11) Uani 1 1 d .
C28 C 0.8276(5) 0.20421(15) 0.3824(4) 0.0531(12) Uani 1 1 d .
H28 H 0.7454 0.2169 0.4224 0.064 Uiso 1 1 calc R
C29 C 0.9756(5) 0.19921(15) 0.4477(4) 0.0569(13) Uani 1 1 d .
H29 H 0.9969 0.2092 0.5325 0.068 Uiso 1 1 calc R
C30 C 1.0891(5) 0.17975(15) 0.3878(4) 0.0575(13) Uani 1 1 d .
H30 H 1.1900 0.1746 0.4313 0.069 Uiso 1 1 calc R
C31 C 1.0555(5) 0.16752(15) 0.2622(4) 0.0577(13) Uani 1 1 d .
H31 H 1.1366 0.1554 0.2200 0.069 Uiso 1 1 calc R
C32 C 0.3767(5) 0.17819(15) -0.2379(4) 0.0493(12) Uani 1 1 d .

loop_
_atom_site_aniso_label
_atom_site_aniso_U_11
_atom_site_aniso_U_22
_atom_site_aniso_U_33
_atom_site_aniso_U_23
_atom_site_aniso_U_13
_atom_site_aniso_U_12
O1 0.045(2) 0.086(2) 0.059(2) 0.0024(17) 0.0093(16) -0.0049(17)
O2 0.044(2) 0.099(3) 0.071(2) -0.0191(18) 0.0092(17) 0.0110(18)
N1 0.035(2) 0.064(3) 0.054(2) 0.0047(19) 0.0001(19) -0.0008(18)
N2 0.033(2) 0.066(3) 0.047(2) 0.0007(18) 0.0043(18) -0.0023(18)
N3 0.036(2) 0.063(3) 0.059(3) -0.0017(19) 0.001(2) -0.0024(19)
N4 0.040(2) 0.064(3) 0.056(3) 0.0028(19) 0.002(2) -0.0007(19)
N5 0.035(2) 0.060(2) 0.046(2) -0.0036(18) 0.0042(18) 0.0038(17)
N6 0.035(2) 0.060(3) 0.058(2) -0.0036(19) 0.0024(19) 0.0041(19)
C1 0.051(3) 0.051(3) 0.049(3) 0.004(2) 0.001(2) 0.005(2)
C2 0.038(3) 0.063(3) 0.049(3) 0.002(2) 0.004(2) -0.002(2)
C3 0.031(3) 0.049(3) 0.055(3) 0.002(2) 0.004(2) 0.002(2)
C4 0.029(3) 0.049(3) 0.047(3) 0.002(2) -0.004(2) -0.002(2)
C5 0.038(3) 0.055(3) 0.048(3) 0.004(2) -0.003(2) 0.001(2)
C6 0.039(3) 0.059(3) 0.054(3) 0.004(2) 0.006(2) -0.003(2)
C7 0.034(3) 0.062(3) 0.068(3) 0.002(3) 0.006(2) -0.002(2)
C8 0.035(3) 0.057(3) 0.054(3) -0.001(2) -0.004(2) -0.007(2)
C9 0.037(3) 0.050(3) 0.050(3) 0.000(2) 0.003(2) -0.004(2)
C10 0.034(3) 0.078(3) 0.062(3) 0.001(2) 0.007(2) 0.001(2)
C11 0.038(3) 0.058(3) 0.048(3) -0.001(2) 0.001(2) 0.003(2)
C12 0.033(3) 0.057(3) 0.053(3) 0.004(2) 0.003(2) 0.004(2)
C13 0.052(3) 0.063(3) 0.054(3) -0.001(2) 0.000(3) 0.006(2)
C14 0.065(4) 0.061(3) 0.054(3) 0.003(2) -0.001(3) 0.001(3)
C15 0.062(4) 0.062(3) 0.064(3) -0.002(3) -0.016(3) 0.004(3)
C16 0.042(3) 0.063(3) 0.070(3) 0.000(3) 0.008(3) -0.001(2)
C17 0.050(3) 0.060(3) 0.045(3) 0.004(2) -0.001(2) 0.003(2)
C18 0.043(3) 0.063(3) 0.047(3) 0.000(2) 0.003(2) 0.005(2)
C19 0.034(3) 0.051(3) 0.045(3) 0.000(2) -0.001(2) 0.002(2)
C20 0.031(3) 0.045(3) 0.046(3) 0.003(2) 0.001(2) -0.002(2)
C21 0.029(3) 0.058(3) 0.048(3) 0.002(2) -0.006(2) -0.004(2)
C22 0.037(3) 0.067(3) 0.057(3) 0.000(2) 0.008(2) -0.003(2)
C23 0.033(3) 0.071(3) 0.066(3) 0.004(3) 0.003(2) -0.002(2)
C24 0.036(3) 0.069(3) 0.059(3) -0.001(3) -0.005(2) -0.005(2)
C25 0.033(3) 0.064(3) 0.058(3) -0.002(2) 0.003(2) -0.009(2)
C26 0.033(3) 0.058(3) 0.052(3) 0.000(2) 0.007(2) -0.007(2)
C27 0.034(3) 0.052(3) 0.048(3) 0.002(2) 0.004(2) -0.001(2)
C28 0.049(3) 0.064(3) 0.046(3) 0.002(2) 0.003(2) -0.008(2)
C29 0.058(4) 0.063(3) 0.047(3) 0.001(2) -0.002(3) -0.006(3)
C30 0.050(3) 0.057(3) 0.061(3) 0.004(2) -0.010(3) 0.000(2)
C31 0.042(3) 0.065(3) 0.065(3) -0.001(3) 0.003(3) 0.003(2)
C32 0.041(3) 0.057(3) 0.048(3) 0.001(2) -0.002(2) -0.002(2)

loop_
_atom_type_symbol
_atom_type_description
_atom_type_scat_dispersion_real
_atom_type_scat_dispersion_imag
_atom_type_scat_source
C C 0.0181 0.0091 'International Tables Vol C Tables 4.2.6.8 and 6.1.1.4'
H H 0.0000 0.0000 'International Tables Vol C Tables 4.2.6.8 and 6.1.1.4'
N N 0.0311 0.0180 'International Tables Vol C Tables 4.2.6.8 and 6.1.1.4'
O O 0.0492 0.0322 'International Tables Vol C Tables 4.2.6.8 and 6.1.1.4'

loop_
_geom_angle_atom_site_label_1
_geom_angle_atom_site_label_2
_geom_angle_atom_site_label_3
_geom_angle
C1 N1 C9 116.8(4)
C11 N2 C5 129.8(4)
C11 N2 H2 115.1
C5 N2 H2 115.1
C12 N3 C16 116.8(4)
C17 N4 C32 117.1(4)
C26 N5 C21 126.4(4)
C26 N5 H5 116.8
C21 N5 H5 116.8
C27 N6 C31 116.7(4)
N1 C1 C2 124.3(4)
N1 C1 H1 117.9
C2 C1 H1 117.9
C3 C2 C1 120.6(4)
C3 C2 H2A 119.7
C1 C2 H2A 119.7
C2 C3 C4 117.9(4)
C2 C3 C10 115.6(4)
C4 C3 C10 126.4(4)
C3 C4 C9 117.0(4)
C3 C4 C5 127.8(4)
C9 C4 C5 115.2(4)
C6 C5 N2 119.1(4)
C6 C5 C4 122.2(4)
N2 C5 C4 118.7(4)
C5 C6 C7 119.9(4)
C5 C6 H6 120.0
C7 C6 H6 120.0
C8 C7 C6 121.5(4)
C8 C7 H7 119.3
C6 C7 H7 119.3
C7 C8 C9 119.3(4)
C7 C8 H8 120.4
C9 C8 H8 120.4
N1 C9 C8 114.6(4)
N1 C9 C4 123.3(4)
C8 C9 C4 122.0(4)
C3 C10 H10 109.5
C3 C10 H10A 109.5
H10 C10 H10A 109.5
C3 C10 H10B 109.5
H10 C10 H10B 109.5
H10A C10 H10B 109.5
O1 C11 N2 125.9(4)
O1 C11 C12 121.5(4)
N2 C11 C12 112.6(4)
N3 C12 C13 123.3(4)
N3 C12 C11 116.5(4)
C13 C12 C11 120.1(4)
C12 C13 C14 119.2(4)
C12 C13 H13 120.4
C14 C13 H13 120.4
C15 C14 C13 119.1(4)
C15 C14 H14 120.4
C13 C14 H14 120.4
C14 C15 C16 118.2(5)
C14 C15 H15 120.9
C16 C15 H15 120.9
N3 C16 C15 123.3(4)
N3 C16 H16 118.3
C15 C16 H16 118.3
N4 C17 C18 124.5(4)
N4 C17 H17 117.7
C18 C17 H17 117.7
C19 C18 C17 119.9(4)
C19 C18 H18 120.0
C17 C18 H18 120.0
C18 C19 C20 117.5(4)
C18 C19 C25 116.1(4)
C20 C19 C25 126.4(4)
C19 C20 C32 118.0(4)
C19 C20 C21 126.2(4)
C32 C20 C21 115.7(4)
C22 C21 N5 118.9(4)
C22 C21 C20 121.5(4)
N5 C21 C20 119.5(4)
C21 C22 C23 120.5(4)
C21 C22 H22 119.7
C23 C22 H22 119.7
C24 C23 C22 120.8(4)
C24 C23 H23 119.6
C22 C23 H23 119.6
C23 C24 C32 119.7(4)
C23 C24 H24 120.1
C32 C24 H24 120.1
C19 C25 H25 109.5
C19 C25 H25A 109.5
H25 C25 H25A 109.5
C19 C25 H25B 109.5
H25 C25 H25B 109.5
H25A C25 H25B 109.5
O2 C26 N5 125.6(4)
O2 C26 C27 121.8(4)
N5 C26 C27 112.5(4)
N6 C27 C28 124.0(4)
N6 C27 C26 116.8(4)
C28 C27 C26 119.2(4)
C27 C28 C29 118.5(4)
C27 C28 H28 120.7
C29 C28 H28 120.7
C30 C29 C28 118.8(4)
C30 C29 H29 120.6
C28 C29 H29 120.6
C29 C30 C31 119.0(4)
C29 C30 H30 120.5
C31 C30 H30 120.5
N6 C31 C30 122.9(4)
N6 C31 H31 118.6
C30 C31 H31 118.6
N4 C32 C24 115.6(4)
N4 C32 C20 122.7(4)
C24 C32 C20 121.7(4)

loop_
_geom_bond_atom_site_label_1
_geom_bond_atom_site_label_2
_geom_bond_distance
O1 C11 1.230(4)
O2 C26 1.225(4)
N1 C1 1.304(4)
N1 C9 1.381(4)
N2 C11 1.356(4)
N2 C5 1.428(4)
N2 H2 0.8800
N3 C12 1.341(4)
N3 C16 1.352(4)
N4 C17 1.309(4)
N4 C32 1.374(5)
N5 C26 1.354(4)
N5 C21 1.427(4)
N5 H5 0.8800
N6 C27 1.333(4)
N6 C31 1.349(4)
C1 C2 1.406(5)
C1 H1 0.9500
C2 C3 1.376(5)
C2 H2A 0.9500
C3 C4 1.424(5)
C3 C10 1.513(5)
C4 C9 1.434(5)
C4 C5 1.453(5)
C5 C6 1.363(5)
C6 C7 1.409(5)
C6 H6 0.9500
C7 C8 1.368(5)
C7 H7 0.9500
C8 C9 1.411(5)
C8 H8 0.9500
C10 H10 0.9800
C10 H10A 0.9800
C10 H10B 0.9800
C11 C12 1.503(5)
C12 C13 1.374(5)
C13 C14 1.384(5)
C13 H13 0.9500
C14 C15 1.373(5)
C14 H14 0.9500
C15 C16 1.396(5)
C15 H15 0.9500
C16 H16 0.9500
C17 C18 1.408(5)
C17 H17 0.9500
C18 C19 1.386(5)
C18 H18 0.9500
C19 C20 1.423(5)
C19 C25 1.513(5)
C20 C32 1.428(5)
C20 C21 1.444(5)
C21 C22 1.365(5)
C22 C23 1.407(5)
C22 H22 0.9500
C23 C24 1.361(5)
C23 H23 0.9500
C24 C32 1.408(5)
C24 H24 0.9500
C25 H25 0.9800
C25 H25A 0.9800
C25 H25B 0.9800
C26 C27 1.509(5)
C27 C28 1.371(5)
C28 C29 1.391(5)
C28 H28 0.9500
C29 C30 1.360(5)
C29 H29 0.9500
C30 C31 1.390(5)
C30 H30 0.9500
C31 H31 0.9500

loop_
_geom_hbond_atom_site_label_D
_geom_hbond_atom_site_label_H
_geom_hbond_atom_site_label_A
_geom_hbond_distance_DH
_geom_hbond_distance_HA
_geom_hbond_distance_DA
_geom_hbond_angle_DHA
N2 H2 N3 0.88 2.15 2.623(5) 113.2
N5 H5 N6 0.88 2.18 2.631(5) 111.1

loop_
_geom_torsion_atom_site_label_1
_geom_torsion_atom_site_label_2
_geom_torsion_atom_site_label_3
_geom_torsion_atom_site_label_4
_geom_torsion
C9 N1 C1 C2 -1.9(6)
N1 C1 C2 C3 0.2(6)
C1 C2 C3 C4 0.0(6)
C1 C2 C3 C10 -176.7(3)
C2 C3 C4 C9 1.4(5)
C10 C3 C4 C9 177.7(3)
C2 C3 C4 C5 179.4(4)
C10 C3 C4 C5 -4.3(6)
C11 N2 C5 C6 2.8(6)
C11 N2 C5 C4 -178.9(4)
C3 C4 C5 C6 -179.9(4)
C9 C4 C5 C6 -1.8(6)
C3 C4 C5 N2 1.9(6)
C9 C4 C5 N2 180.0(3)
N2 C5 C6 C7 179.8(3)
C4 C5 C6 C7 1.6(6)
C5 C6 C7 C8 -0.6(6)
C6 C7 C8 C9 -0.1(6)
C1 N1 C9 C8 -179.0(3)
C1 N1 C9 C4 3.4(6)
C7 C8 C9 N1 -177.8(4)
C7 C8 C9 C4 -0.2(6)
C3 C4 C9 N1 -3.2(6)
C5 C4 C9 N1 178.5(3)
C3 C4 C9 C8 179.4(4)
C5 C4 C9 C8 1.1(5)
C5 N2 C11 O1 -0.7(7)
C5 N2 C11 C12 -179.3(3)
C16 N3 C12 C13 -1.8(6)
C16 N3 C12 C11 179.5(3)
O1 C11 C12 N3 179.0(4)
N2 C11 C12 N3 -2.4(5)
O1 C11 C12 C13 0.3(6)
N2 C11 C12 C13 178.9(4)
N3 C12 C13 C14 2.6(6)
C11 C12 C13 C14 -178.7(4)
C12 C13 C14 C15 -2.3(6)
C13 C14 C15 C16 1.2(6)
C12 N3 C16 C15 0.7(6)
C14 C15 C16 N3 -0.5(6)
C32 N4 C17 C18 0.7(6)
N4 C17 C18 C19 1.0(6)
C17 C18 C19 C20 0.6(6)
C17 C18 C19 C25 -180.0(3)
C18 C19 C20 C32 -3.8(5)
C25 C19 C20 C32 176.9(3)
C18 C19 C20 C21 -179.4(4)
C25 C19 C20 C21 1.2(6)
C26 N5 C21 C22 -32.2(6)
C26 N5 C21 C20 148.9(4)
C19 C20 C21 C22 173.0(4)
C32 C20 C21 C22 -2.7(6)
C19 C20 C21 N5 -8.1(6)
C32 C20 C21 N5 176.1(3)
N5 C21 C22 C23 -177.6(3)
C20 C21 C22 C23 1.3(6)
C21 C22 C23 C24 1.1(6)
C22 C23 C24 C32 -1.9(6)
C21 N5 C26 O2 -3.1(7)
C21 N5 C26 C27 178.9(3)
C31 N6 C27 C28 -0.6(6)
C31 N6 C27 C26 -179.5(3)
O2 C26 C27 N6 -177.0(4)
N5 C26 C27 N6 1.1(5)
O2 C26 C27 C28 4.0(6)
N5 C26 C27 C28 -177.9(4)
N6 C27 C28 C29 0.5(6)
C26 C27 C28 C29 179.4(3)
C27 C28 C29 C30 -1.6(6)
C28 C29 C30 C31 2.8(6)
C27 N6 C31 C30 1.8(6)
C29 C30 C31 N6 -3.0(6)
C17 N4 C32 C24 175.8(4)
C17 N4 C32 C20 -4.1(6)
C23 C24 C32 N4 -179.6(4)
C23 C24 C32 C20 0.3(6)
C19 C20 C32 N4 5.7(6)
C21 C20 C32 N4 -178.2(4)
C19 C20 C32 C24 -174.2(4)
C21 C20 C32 C24 2.0(5)
